data_4021947
loop_
_publ_author_name
'Nitin T. Patil'
'Zhibao Huo'
'Yoshinori Yamamoto'

_publ_section_title
;
 Palladium-Catalyzed Decarboxylative Aza-Michael Addition-Allylation
 Reactions between Allyl Carbamates and Activated Olefins. Generation
 of Quaternary Carbon Adjacent to Secondary Amine Carbon Center
;
_journal_name_full 'Journal of Organic Chemistry'
_journal_page_first 6991
_journal_page_last 6995
_journal_paper_doi 10.1021/jo061110c
_journal_volume 71
_journal_year 2006
_chemical_formula_moiety 'C22 H18 N2 O3 '
_chemical_formula_sum 'C22 H18 N2 O3'
_chemical_formula_weight 358.40
_space_group_IT_number 33
_space_group_name_Hall 'P 2c -2n'
_space_group_name_H-M_alt 'P n a 21'
_symmetry_cell_setting orthorhombic
_symmetry_Int_Tables_number 33
_symmetry_space_group_name_Hall 'P 2c -2n'
_symmetry_space_group_name_H-M 'P n a 21'
_cell_angle_alpha 90.0000
_cell_angle_beta 90.0000
_cell_angle_gamma 90.0000
_cell_formula_units_Z 4
_cell_length_a 15.706(5)
_cell_length_b 8.930(3)
_cell_length_c 12.969(5)
_cell_measurement_reflns_used 6122
_cell_measurement_temperature 173.1
_cell_measurement_theta_max 26.5
_cell_measurement_theta_min 3.1
_cell_volume 1818.8(11)
_computing_cell_refinement CrystalClear
_computing_data_collection CrystalClear
_computing_data_reduction CrystalStructure
_computing_publication_material 'CrystalStructure 3.7.0'
_computing_structure_refinement CRYSTALS
_computing_structure_solution SIR97
_diffrn_detector_area_resol_mean 7.31
_diffrn_measured_fraction_theta_full 0.997
_diffrn_measured_fraction_theta_max 0.997
_diffrn_measurement_device_type 'Rigaku Saturn'
_diffrn_measurement_method \w
_diffrn_radiation_type 'Mo K\a'
_diffrn_radiation_wavelength 0.71070
_diffrn_reflns_av_R_equivalents 0.045
_diffrn_reflns_limit_h_max 20
_diffrn_reflns_limit_h_min -20
_diffrn_reflns_limit_k_max 11
_diffrn_reflns_limit_k_min -11
_diffrn_reflns_limit_l_max 16
_diffrn_reflns_limit_l_min -16
_diffrn_reflns_number 23884
_diffrn_reflns_theta_full 26.80
_diffrn_reflns_theta_max 26.80
_exptl_absorpt_coefficient_mu 0.088
_exptl_absorpt_correction_T_max 0.983
_exptl_absorpt_correction_T_min 0.936
_exptl_absorpt_correction_type multi-scan
_exptl_absorpt_process_details 'Jacobson, R. (1998) Private communication'
_exptl_crystal_colour colorless
_exptl_crystal_density_diffrn 1.309
_exptl_crystal_density_method 'not measured'
_exptl_crystal_description prism
_exptl_crystal_F_000 752.00
_exptl_crystal_size_max 0.20
_exptl_crystal_size_mid 0.20
_exptl_crystal_size_min 0.15
_refine_diff_density_max 0.17
_refine_diff_density_min -0.16
_refine_ls_extinction_method none
_refine_ls_goodness_of_fit_ref 0.994
_refine_ls_hydrogen_treatment refall
_refine_ls_number_parameters 262
_refine_ls_number_reflns 2026
_refine_ls_R_factor_gt 0.0264
_refine_ls_shift/su_max 0.0000
_refine_ls_structure_factor_coef Fsqd
_refine_ls_weighting_details 'w = 1/[1.0000\s(Fo^2^)]/(4Fo^2^)'
_refine_ls_weighting_scheme calc
_refine_ls_wR_factor_ref 0.0595
_reflns_number_gt 1854
_reflns_number_total 2026
_reflns_threshold_expression F^2^>2.0\s(F^2^)
_cod_data_source_file jo061110csi20060602_050311.cif
_cod_original_formula_sum 'C22 H18 N2 O3 '
_cod_database_code 4021947

loop_
_symmetry_equiv_pos_site_id
_symmetry_equiv_pos_as_xyz
1 +X,+Y,+Z
2 1/2-X,1/2+Y,1/2+Z
3 1/2+X,1/2-Y,+Z
4 -X,-Y,1/2+Z

loop_
_atom_site_label
_atom_site_type_symbol
_atom_site_fract_x
_atom_site_fract_y
_atom_site_fract_z
_atom_site_U_iso_or_equiv
_atom_site_adp_type
_atom_site_occupancy
_atom_site_symmetry_multiplicity
_atom_site_calc_flag
_atom_site_refinement_flags
O(1) O 0.97423(8) -0.02305(12) 0.31643(9) 0.0261(3) Uani 1.00 1 d .
O(2) O 0.97875(6) 0.28712(12) 0.08122(9) 0.0227(3) Uani 1.00 1 d .
O(3) O 0.83751(8) 0.19045(14) -0.10286(9) 0.0309(3) Uani 1.00 1 d .
N(1) N 0.84498(8) 0.15837(13) 0.07136(10) 0.0194(3) Uani 1.00 1 d .
N(2) N 0.89265(10) -0.22605(16) 0.10636(12) 0.0295(4) Uani 1.00 1 d .
C(1) C 0.97710(10) 0.02367(17) 0.13307(12) 0.0176(3) Uani 1.00 1 d .
C(2) C 0.97950(10) 0.06919(19) 0.24791(12) 0.0189(4) Uani 1.00 1 d .
C(3) C 0.99492(12) 0.22972(18) 0.26454(12) 0.0201(4) Uani 1.00 1 d .
C(4) C 1.01022(12) 0.2852(2) 0.36419(12) 0.0256(4) Uani 1.00 1 d .
C(5) C 1.02715(12) 0.4355(2) 0.37964(13) 0.0310(5) Uani 1.00 1 d .
C(6) C 1.02902(12) 0.5317(2) 0.29542(14) 0.0307(5) Uani 1.00 1 d .
C(7) C 1.01350(12) 0.48045(19) 0.19671(13) 0.0258(4) Uani 1.00 1 d .
C(8) C 0.99517(11) 0.32975(18) 0.18160(12) 0.0206(3) Uani 1.00 1 d .
C(9) C 0.93702(10) 0.14647(16) 0.06403(12) 0.0185(3) Uani 1.00 1 d .
C(10) C 0.80526(10) 0.19647(19) 0.16891(12) 0.0212(4) Uani 1.00 1 d .
C(11) C 0.78083(11) 0.0841(2) 0.23685(13) 0.0289(4) Uani 1.00 1 d .
C(12) C 0.74298(13) 0.1232(2) 0.32975(14) 0.0411(5) Uani 1.00 1 d .
C(13) C 0.72899(12) 0.2712(2) 0.35375(16) 0.0451(6) Uani 1.00 1 d .
C(14) C 0.75243(13) 0.3827(2) 0.28555(14) 0.0393(5) Uani 1.00 1 d .
C(15) C 0.79091(12) 0.3457(2) 0.19231(13) 0.0285(4) Uani 1.00 1 d .
C(16) C 1.07154(10) 0.00107(18) 0.09708(12) 0.0207(3) Uani 1.00 1 d .
C(17) C 1.11514(11) -0.13015(19) 0.14591(13) 0.0251(4) Uani 1.00 1 d .
C(18) C 1.14987(12) -0.2399(2) 0.09273(17) 0.0382(5) Uani 1.00 1 d .
C(19) C 0.92929(10) -0.11722(17) 0.11937(12) 0.0197(3) Uani 1.00 1 d .
C(20) C 0.80055(11) 0.18061(18) -0.02029(12) 0.0211(4) Uani 1.00 1 d .
C(21) C 0.70599(12) 0.1853(2) -0.01235(13) 0.0262(4) Uani 1.00 1 d .
C(22) C 0.65884(13) 0.2226(2) -0.09241(16) 0.0353(5) Uani 1.00 1 d .
H(1) H 1.0084 0.2190 0.4212 0.031 Uiso 1.00 1 c R
H(2) H 1.0379 0.4734 0.4469 0.037 Uiso 1.00 1 c R
H(3) H 1.0414 0.6344 0.3063 0.037 Uiso 1.00 1 c R
H(4) H 1.0148 0.5475 0.1400 0.031 Uiso 1.00 1 c R
H(5) H 0.9493 0.1186 -0.0046 0.022 Uiso 1.00 1 c R
H(6) H 0.7900 -0.0181 0.2194 0.035 Uiso 1.00 1 c R
H(7) H 0.7269 0.0477 0.3772 0.049 Uiso 1.00 1 c R
H(8) H 0.7034 0.2976 0.4175 0.054 Uiso 1.00 1 c R
H(9) H 0.7420 0.4845 0.3023 0.047 Uiso 1.00 1 c R
H(10) H 0.8074 0.4207 0.1450 0.034 Uiso 1.00 1 c R
H(11) H 1.1023 0.0889 0.1141 0.025 Uiso 1.00 1 c R
H(12) H 1.0713 -0.0128 0.0247 0.025 Uiso 1.00 1 c R
H(13) H 1.1175 -0.1340 0.2186 0.030 Uiso 1.00 1 c R
H(14) H 1.1770 -0.3199 0.1277 0.046 Uiso 1.00 1 c R
H(15) H 1.1486 -0.2382 0.0193 0.046 Uiso 1.00 1 c R
H(16) H 0.6794 0.1604 0.0511 0.031 Uiso 1.00 1 c R
H(17) H 0.5989 0.2256 -0.0869 0.042 Uiso 1.00 1 c R
H(18) H 0.6860 0.2474 -0.1558 0.043 Uiso 1.00 1 c R

loop_
_atom_site_aniso_label
_atom_site_aniso_U_11
_atom_site_aniso_U_22
_atom_site_aniso_U_33
_atom_site_aniso_U_12
_atom_site_aniso_U_13
_atom_site_aniso_U_23
O(1) 0.0317(6) 0.0266(6) 0.0199(5) -0.0021(5) 0.0006(5) 0.0068(5)
O(2) 0.0303(6) 0.0190(5) 0.0190(5) -0.0041(4) -0.0027(5) 0.0035(4)
O(3) 0.0296(7) 0.0455(7) 0.0177(6) 0.0003(5) -0.0030(5) 0.0013(5)
N(1) 0.0205(6) 0.0225(6) 0.0152(6) 0.0032(5) -0.0007(5) -0.0010(5)
N(2) 0.0276(7) 0.0259(7) 0.0350(9) -0.0029(6) -0.0011(6) -0.0029(6)
C(1) 0.0178(7) 0.0176(7) 0.0175(7) -0.0012(5) -0.0010(6) 0.0014(5)
C(2) 0.0177(8) 0.0245(8) 0.0146(7) 0.0001(6) 0.0003(5) 0.0015(6)
C(3) 0.0207(8) 0.0217(8) 0.0179(7) -0.0021(6) -0.0007(6) 0.0011(6)
C(4) 0.0276(9) 0.0319(9) 0.0174(7) -0.0022(7) 0.0015(7) -0.0014(7)
C(5) 0.0333(10) 0.0347(10) 0.0251(9) -0.0054(8) 0.0004(7) -0.0116(7)
C(6) 0.0308(9) 0.0229(9) 0.0386(11) -0.0048(7) 0.0018(8) -0.0081(7)
C(7) 0.0276(9) 0.0218(8) 0.0279(9) -0.0027(7) -0.0001(7) 0.0018(7)
C(8) 0.0192(7) 0.0221(8) 0.0205(8) 0.0001(6) -0.0005(7) -0.0012(6)
C(9) 0.0212(7) 0.0186(7) 0.0156(7) 0.0001(5) 0.0003(6) -0.0006(5)
C(10) 0.0159(7) 0.0321(9) 0.0156(7) 0.0032(6) -0.0020(6) -0.0048(6)
C(11) 0.0217(8) 0.0391(10) 0.0261(9) 0.0010(7) 0.0015(7) 0.0025(7)
C(12) 0.0264(9) 0.0690(14) 0.0279(10) 0.0035(10) 0.0065(8) 0.0070(9)
C(13) 0.0277(11) 0.0855(17) 0.0222(9) 0.0143(10) 0.0027(8) -0.0153(10)
C(14) 0.0290(9) 0.0550(12) 0.0339(9) 0.0134(10) -0.0073(9) -0.0232(9)
C(15) 0.0250(8) 0.0355(10) 0.0249(9) 0.0062(7) -0.0048(7) -0.0087(7)
C(16) 0.0187(7) 0.0234(8) 0.0201(7) -0.0015(6) 0.0024(6) 0.0010(6)
C(17) 0.0182(8) 0.0297(8) 0.0274(9) 0.0007(6) -0.0008(6) 0.0047(7)
C(18) 0.0320(10) 0.0356(10) 0.0469(12) 0.0105(8) 0.0045(9) 0.0069(9)
C(19) 0.0195(8) 0.0222(8) 0.0175(7) 0.0027(6) 0.0014(6) -0.0007(6)
C(20) 0.0244(9) 0.0177(7) 0.0211(8) 0.0015(6) -0.0026(7) -0.0033(6)
C(21) 0.0276(9) 0.0278(9) 0.0233(8) 0.0029(7) -0.0014(7) -0.0060(7)
C(22) 0.0319(10) 0.0376(10) 0.0364(10) 0.0079(8) -0.0097(8) -0.0060(8)

loop_
_atom_type_symbol
_atom_type_description
_atom_type_scat_dispersion_real
_atom_type_scat_dispersion_imag
_atom_type_scat_source
C C 0.003 0.002
;
International Tables for Crystallography
(1992, Vol. C, Tables 4.2.6.8 and 6.1.1.4)
;
H H 0.000 0.000
;
International Tables for Crystallography
(1992, Vol. C, Table 6.1.1.4)
;
N N 0.006 0.003
;
International Tables for Crystallography
(1992, Vol. C, Tables 4.2.6.8 and 6.1.1.4)
;
O O 0.011 0.006
;
International Tables for Crystallography
(1992, Vol. C, Tables 4.2.6.8 and 6.1.1.4)
;

loop_
_geom_angle_atom_site_label_1
_geom_angle_atom_site_label_2
_geom_angle_atom_site_label_3
_geom_angle
C(8) O(2) C(9) 118.26(12)
C(9) N(1) C(10) 120.14(12)
C(9) N(1) C(20) 116.95(12)
C(10) N(1) C(20) 119.69(12)
C(2) C(1) C(9) 112.39(12)
C(2) C(1) C(16) 107.33(12)
C(2) C(1) C(19) 110.66(12)
C(9) C(1) C(16) 107.66(12)
C(9) C(1) C(19) 109.09(12)
C(16) C(1) C(19) 109.62(12)
O(1) C(2) C(1) 121.70(14)
O(1) C(2) C(3) 124.43(14)
C(1) C(2) C(3) 113.72(13)
C(2) C(3) C(4) 120.48(14)
C(2) C(3) C(8) 120.71(14)
C(4) C(3) C(8) 118.81(14)
C(3) C(4) C(5) 120.57(15)
C(4) C(5) C(6) 119.35(16)
C(5) C(6) C(7) 121.32(17)
C(6) C(7) C(8) 119.21(16)
O(2) C(8) C(3) 123.28(14)
O(2) C(8) C(7) 116.01(14)
C(3) C(8) C(7) 120.71(14)
O(2) C(9) N(1) 112.37(11)
O(2) C(9) C(1) 110.14(12)
N(1) C(9) C(1) 114.73(12)
N(1) C(10) C(11) 120.15(15)
N(1) C(10) C(15) 119.11(14)
C(11) C(10) C(15) 120.73(15)
C(10) C(11) C(12) 119.15(18)
C(11) C(12) C(13) 120.4(2)
C(12) C(13) C(14) 120.35(19)
C(13) C(14) C(15) 120.0(2)
C(10) C(15) C(14) 119.31(17)
C(1) C(16) C(17) 114.04(13)
C(16) C(17) C(18) 123.38(17)
N(2) C(19) C(1) 178.41(16)
O(3) C(20) N(1) 121.37(15)
O(3) C(20) C(21) 122.18(15)
N(1) C(20) C(21) 116.40(14)
C(20) C(21) C(22) 120.85(17)
C(3) C(4) H(1) 119.5
C(5) C(4) H(1) 120.0
C(4) C(5) H(2) 120.9
C(6) C(5) H(2) 119.8
C(5) C(6) H(3) 119.0
C(7) C(6) H(3) 119.6
C(6) C(7) H(4) 120.4
C(8) C(7) H(4) 120.4
O(2) C(9) H(5) 106.5
N(1) C(9) H(5) 106.5
C(1) C(9) H(5) 106.0
C(10) C(11) H(6) 120.0
C(12) C(11) H(6) 120.8
C(11) C(12) H(7) 120.0
C(13) C(12) H(7) 119.6
C(12) C(13) H(8) 120.2
C(14) C(13) H(8) 119.4
C(13) C(14) H(9) 119.9
C(15) C(14) H(9) 120.1
C(10) C(15) H(10) 119.7
C(14) C(15) H(10) 121.0
C(1) C(16) H(11) 107.9
C(1) C(16) H(12) 107.9
C(17) C(16) H(11) 108.4
C(17) C(16) H(12) 108.6
H(11) C(16) H(12) 109.9
C(16) C(17) H(13) 118.0
C(18) C(17) H(13) 118.7
C(17) C(18) H(14) 119.8
C(17) C(18) H(15) 120.2
H(14) C(18) H(15) 120.0
C(20) C(21) H(16) 119.5
C(22) C(21) H(16) 119.6
C(21) C(22) H(17) 120.5
C(21) C(22) H(18) 119.1
H(17) C(22) H(18) 120.4

loop_
_geom_bond_atom_site_label_1
_geom_bond_atom_site_label_2
_geom_bond_distance
O(1) C(2) 1.2145(19)
O(2) C(8) 1.3806(19)
O(2) C(9) 1.4341(18)
O(3) C(20) 1.221(2)
N(1) C(9) 1.453(2)
N(1) C(10) 1.451(2)
N(1) C(20) 1.393(2)
N(2) C(19) 1.142(2)
C(1) C(2) 1.544(2)
C(1) C(9) 1.549(2)
C(1) C(16) 1.568(2)
C(1) C(19) 1.476(2)
C(2) C(3) 1.470(2)
C(3) C(4) 1.405(2)
C(3) C(8) 1.398(2)
C(4) C(5) 1.382(2)
C(5) C(6) 1.390(2)
C(6) C(7) 1.381(2)
C(7) C(8) 1.390(2)
C(10) C(11) 1.390(2)
C(10) C(15) 1.385(2)
C(11) C(12) 1.388(2)
C(12) C(13) 1.376(3)
C(13) C(14) 1.382(3)
C(14) C(15) 1.392(2)
C(16) C(17) 1.498(2)
C(17) C(18) 1.316(2)
C(20) C(21) 1.489(2)
C(21) C(22) 1.318(2)
C(4) H(1) 0.947
C(5) H(2) 0.951
C(6) H(3) 0.948
C(7) H(4) 0.949
C(9) H(5) 0.945
C(11) H(6) 0.951
C(12) H(7) 0.947
C(13) H(8) 0.949
C(14) H(9) 0.948
C(15) H(10) 0.944
C(16) H(11) 0.947
C(16) H(12) 0.947
C(17) H(13) 0.944
C(18) H(14) 0.948
C(18) H(15) 0.953
C(21) H(16) 0.949
C(22) H(17) 0.944
C(22) H(18) 0.952
